data_1564221
loop_
_publ_author_name
'Schr\"oder, Florian'
'K\"ockerling, Martin'

_publ_section_title
;
 Hexaaquadodeca-\m2-chlorido-octahedro-hexaniobium diiodide
;
_journal_coeditor_code BT4115
_journal_issue 7
_journal_name_full IUCrData
_journal_paper_doi 10.1107/S2414314621006969
_journal_volume 6
_journal_year 2021
_chemical_formula_iupac '[Nb6 Cl12 (H2 O)6] I2'
_chemical_formula_moiety 'H12 Cl12 I2 Nb6 O6'
_chemical_formula_sum 'Cl12 H12 I2 Nb6 O6'
_chemical_formula_weight 1344.76
_chemical_name_systematic
;
Hexaaquadodeca-\m~2~-chlorido-<i>octahedro</i>-hexaniobium diiodide
;
_space_group_crystal_system trigonal
_space_group_IT_number 162
_space_group_name_Hall '-P 3 2'
_space_group_name_H-M_alt 'P -3 1 m'
_atom_sites_solution_hydrogens difmap
_atom_sites_solution_primary direct
_atom_sites_solution_secondary difmap
_audit_creation_method 'ciftab-2016 (M. K\"ockerling, 2016)'
_cell_angle_alpha 90
_cell_angle_beta 90
_cell_angle_gamma 120
_cell_formula_units_Z 1
_cell_length_a 9.3911(8)
_cell_length_b 9.3911(8)
_cell_length_c 8.6576(9)
_cell_measurement_reflns_used 9268
_cell_measurement_temperature 123(2)
_cell_measurement_theta_max 34.863
_cell_measurement_theta_min 2.5045
_cell_volume 661.24(11)
_computing_cell_refinement
;
SAINT (Bruker, 2017)
;
_computing_data_collection
;
APEX3 (Bruker, 2017)
;
_computing_data_reduction
;
SAINT (Bruker, 2017)
;
_computing_molecular_graphics
;
DIAMOND (Brandenburg & Putz, 2019)
;
_computing_publication_material
;
publCIF (Westrip, 2010)
;
_computing_structure_refinement
;
SHELXL2014 (Sheldrick, 2015)
;
_computing_structure_solution
;
SHELXS2014 (Sheldrick, 2008)
;
_diffrn_ambient_temperature 123(2)
_diffrn_measured_fraction_theta_full 0.995
_diffrn_measured_fraction_theta_max 0.998
_diffrn_measurement_device_type 'Bruker APEXII CCD'
_diffrn_measurement_method '\f and \w scans'
_diffrn_radiation_source 'microfocus sealed tube'
_diffrn_radiation_type MoK\a
_diffrn_radiation_wavelength 0.71073
_diffrn_reflns_av_R_equivalents 0.0314
_diffrn_reflns_av_unetI/netI 0.0062
_diffrn_reflns_limit_h_max 15
_diffrn_reflns_limit_h_min -15
_diffrn_reflns_limit_k_max 15
_diffrn_reflns_limit_k_min -15
_diffrn_reflns_limit_l_max 13
_diffrn_reflns_limit_l_min -13
_diffrn_reflns_number 43489
_diffrn_reflns_theta_full 25.000
_diffrn_reflns_theta_max 34.949
_diffrn_reflns_theta_min 3.437
_exptl_absorpt_coefficient_mu 6.076
_exptl_absorpt_correction_type multi-scan
_exptl_absorpt_process_details
;
(SADABS, Bruker, 2017)
;
_exptl_crystal_colour black
_exptl_crystal_density_diffrn 3.377
_exptl_crystal_density_method none
_exptl_crystal_description block
_exptl_crystal_F_000 616
_exptl_crystal_size_max 0.200
_exptl_crystal_size_mid 0.200
_exptl_crystal_size_min 0.160
_refine_diff_density_max 0.716
_refine_diff_density_min -0.813
_refine_ls_extinction_coef 0.0071(3)
_refine_ls_extinction_expression Fc^*^=kFc[1+0.001xFc^2^\l^3^/sin(2\q)]^-1/4^
_refine_ls_extinction_method SHELXL
_refine_ls_goodness_of_fit_ref 1.376
_refine_ls_hydrogen_treatment constr
_refine_ls_matrix_type full
_refine_ls_number_parameters 27
_refine_ls_number_reflns 1059
_refine_ls_number_restraints 0
_refine_ls_restrained_S_all 1.376
_refine_ls_R_factor_all 0.0131
_refine_ls_R_factor_gt 0.0130
_refine_ls_shift/su_max 0.000
_refine_ls_shift/su_mean 0.000
_refine_ls_structure_factor_coef Fsqd
_refine_ls_weighting_details 'w=1/[\s^2^(Fo^2^)+(0.0050P)^2^+1.1433P] where P=(Fo^2^+2Fc^2^)/3'
_refine_ls_weighting_scheme calc
_refine_ls_wR_factor_gt 0.0335
_refine_ls_wR_factor_ref 0.0335
_reflns_number_gt 1058
_reflns_number_total 1059
_reflns_threshold_expression 'I > 2\s(I)'
_cod_data_source_file bt4115sup1.cif
_cod_data_source_block I
_cod_original_cell_volume 661.20(10)
_cod_original_formula_sum 'H12 Cl12 I2 Nb6 O6'
_cod_database_code 1564221
_shelx_space_group_comment
;
The symmetry employed for this shelxl refinement is uniquely defined
by the following loop  which should always be used as a source of
symmetry information in preference to the above space-group names.
They are only intended as comments.
;
_shelx_estimated_absorpt_t_min 0.376
_shelx_estimated_absorpt_t_max 0.443
_shelxl_version_number 201.4

loop_
_space_group_symop_operation_xyz
'x, y, z'
'-y, x-y, z'
'-x+y, -x, z'
'-y, -x, -z'
'x, x-y, -z'
'-x+y, y, -z'
'-x, -y, -z'
'y, -x+y, -z'
'x-y, x, -z'
'y, x, z'
'-x, -x+y, z'
'x-y, -y, z'

loop_
_atom_site_type_symbol
_atom_site_label
_atom_site_fract_x
_atom_site_fract_y
_atom_site_fract_z
_atom_site_U_iso_or_equiv
_atom_site_adp_type
_atom_site_calc_flag
_atom_site_occupancy
_atom_site_disorder_assembly
_atom_site_disorder_group
Nb Nb1 0.0000 0.17816(2) 0.13652(2) 0.00709(5) Uani d 1 . .
Cl Cl1 -0.21059(3) 0.21059(3) 0.0000 0.01203(9) Uani d 1 . .
Cl Cl2 0.21271(6) 0.21271(6) 0.32300(6) 0.01238(9) Uani d 1 . .
O O1 0.0000 0.3770(2) 0.2816(2) 0.0167(3) Uani d 1 . .
H H1A 0.0851 0.4473 0.3300 0.025 Uiso d 1 . .
I I1 0.333333 0.666667 0.5000 0.01368(6) Uani d 1 . .

loop_
_atom_site_aniso_label
_atom_site_aniso_U_11
_atom_site_aniso_U_22
_atom_site_aniso_U_33
_atom_site_aniso_U_12
_atom_site_aniso_U_13
_atom_site_aniso_U_23
Nb1 0.00681(8) 0.00640(6) 0.00821(8) 0.00340(4) 0.00 -0.00114(4)
Cl1 0.01110(10) 0.01110(10) 0.0173(2) 0.0082(2) -0.00210(10) -0.00210(10)
Cl2 0.0136(2) 0.0136(2) 0.0106(2) 0.0072(2) -0.00440(10) -0.00440(10)
O1 0.0135(7) 0.0154(5) 0.0205(7) 0.0067(3) 0.00 -0.0085(5)
I1 0.01186(7) 0.01186(7) 0.01730(10) 0.00593(4) 0.00 0.00

loop_
_atom_type_symbol
_atom_type_description
_atom_type_scat_dispersion_real
_atom_type_scat_dispersion_imag
_atom_type_scat_source
H H 0.0000 0.0000 'International Tables Vol C Tables 4.2.6.8 and 6.1.1.4'
O O 0.0106 0.0060 'International Tables Vol C Tables 4.2.6.8 and 6.1.1.4'
Cl Cl 0.1484 0.1585 'International Tables Vol C Tables 4.2.6.8 and 6.1.1.4'
Nb Nb -2.0727 0.6215 'International Tables Vol C Tables 4.2.6.8 and 6.1.1.4'
I I -0.4742 1.8119 'International Tables Vol C Tables 4.2.6.8 and 6.1.1.4'

loop_
_geom_angle_atom_site_label_1
_geom_angle_atom_site_label_2
_geom_angle_atom_site_label_3
_geom_angle_site_symmetry_1
_geom_angle_site_symmetry_3
_geom_angle
O1 Nb1 Cl1 . . 80.29(4)
O1 Nb1 Cl1 . 8 80.28(4)
Cl1 Nb1 Cl1 . 8 88.699(7)
O1 Nb1 Cl2 . 2 82.02(4)
Cl1 Nb1 Cl2 . 2 88.260(10)
Cl1 Nb1 Cl2 8 2 162.300(10)
O1 Nb1 Cl2 . . 82.02(4)
Cl1 Nb1 Cl2 . . 162.300(10)
Cl1 Nb1 Cl2 8 . 88.260(10)
Cl2 Nb1 Cl2 2 . 89.35(3)
O1 Nb1 Nb1 . 9 134.05(4)
Cl1 Nb1 Nb1 . 9 53.773(8)
Cl1 Nb1 Nb1 8 9 96.230(10)
Cl2 Nb1 Nb1 2 9 96.000(10)
Cl2 Nb1 Nb1 . 9 143.919(8)
O1 Nb1 Nb1 . 8 134.05(4)
Cl1 Nb1 Nb1 . 8 96.230(10)
Cl1 Nb1 Nb1 8 8 53.773(8)
Cl2 Nb1 Nb1 2 8 143.919(8)
Cl2 Nb1 Nb1 . 8 96.010(10)
Nb1 Nb1 Nb1 9 8 60.040(10)
O1 Nb1 Nb1 . 2 135.94(3)
Cl1 Nb1 Nb1 . 2 96.180(6)
Cl1 Nb1 Nb1 8 2 143.773(8)
Cl2 Nb1 Nb1 2 2 53.922(8)
Cl2 Nb1 Nb1 . 2 96.560(10)
Nb1 Nb1 Nb1 9 2 59.977(5)
Nb1 Nb1 Nb1 8 2 90.0
O1 Nb1 Nb1 . 3 135.94(3)
Cl1 Nb1 Nb1 . 3 143.773(8)
Cl1 Nb1 Nb1 8 3 96.180(6)
Cl2 Nb1 Nb1 2 3 96.560(10)
Cl2 Nb1 Nb1 . 3 53.922(8)
Nb1 Nb1 Nb1 9 3 90.0
Nb1 Nb1 Nb1 8 3 59.977(5)
Nb1 Nb1 Nb1 2 3 60.0
Nb1 Cl1 Nb1 9 . 72.45(2)
Nb1 Cl2 Nb1 . 3 72.16(2)
Nb1 O1 H1A . . 122.0

loop_
_geom_bond_atom_site_label_1
_geom_bond_atom_site_label_2
_geom_bond_site_symmetry_2
_geom_bond_distance
Nb1 O1 . 2.250(2)
Nb1 Cl1 . 2.4502(4)
Nb1 Cl1 8 2.4502(4)
Nb1 Cl2 2 2.4605(4)
Nb1 Cl2 . 2.4605(4)
Nb1 Nb1 9 2.8960(4)
Nb1 Nb1 8 2.8960(4)
Nb1 Nb1 2 2.8980(4)
Nb1 Nb1 3 2.8980(4)
Cl1 Nb1 9 2.4501(4)
Cl2 Nb1 3 2.4605(4)
O1 H1A . 0.8500

_cod_database_fobs_code 1564221
